data_1529729
loop_
_publ_author_name
'Cartlidge, S.'
'Meier, W.M.'

_publ_section_title
;
 Solid state transformations of synthetic CHA and EAB-type zeolites in the
 sodium form
;
_journal_name_full Zeolites
_journal_page_first 218
_journal_page_last 225
_journal_volume 4
_journal_year 1984
_chemical_formula_sum 'Al7.2 H11.76 Na9.52 O53.88 Si16.8'
_chemical_name_systematic 'Na9.52 (Al7.2 Si16.8 O48) (H2 O)5.88'
_space_group_IT_number 12
_symmetry_space_group_name_Hall '-C 2y'
_symmetry_space_group_name_H-M 'C 1 2/m 1'
_cell_angle_alpha 90
_cell_angle_beta 143
_cell_angle_gamma 90
_cell_formula_units_Z 1
_cell_length_a 13.12
_cell_length_b 13.57
_cell_length_c 15.81
_cell_volume 1693.981
_citation_journal_id_ASTM ZEOLD3
_cod_data_source_file Cartlidge_ZEOLD3_1984_1051.cif
_cod_data_source_block H11.76Al7.2Na9.52O53.88Si16.8
_cod_original_formula_sum 'H11.76 Al7.2 Na9.52 O53.88 Si16.8'
_cod_database_code 1529729

loop_
_symmetry_equiv_pos_as_xyz
x,y,z
-x,y,-z
-x,-y,-z
x,-y,z
x+1/2,y+1/2,z
-x+1/2,y+1/2,-z
-x+1/2,-y+1/2,-z
x+1/2,-y+1/2,z

loop_
_atom_site_label
_atom_site_type_symbol
_atom_site_fract_x
_atom_site_fract_y
_atom_site_fract_z
_atom_site_occupancy
_atom_site_U_iso_or_equiv
O7 O-2 -0.1454 0.1619 0.0205 1 0.0
Na1 Na+1 0.7235 0.2619 0.3904 1.19 0.0
Al1 Al+3 0.0042 0.2561 0.0965 0.3 0.0
O4 O-2 0.5 0.1347 0.5 1 0.0
Al3 Al+3 0.3497 0.1193 0.1355 0.3 0.0
O5 O-2 0.1993 0.2072 0.2422 1 0.0
O8 O-2 0.256 0 0.289 1 0.0
Si2 Si+4 0.3442 0.1125 0.3278 0.7 0.0
O3 O-2 -0.0283 0.3315 0.1491 1 0.0
O1 O-2 0 0.3203 0 1 0.0
Si1 Si+4 0.0042 0.2561 0.0965 0.7 0.0
Si3 Si+4 0.3497 0.1193 0.1355 0.7 0.0
O9 O-2 0.663 0.5645 0.7249 0.47 0.0
Al2 Al+3 0.3442 0.1125 0.3278 0.3 0.0
O10 O-2 0.304 0 0.686 0.53 0.0
O2 O-2 0.4292 0.1372 0.2924 1 0.0
O6 O-2 0.308 0 0.085 1 0.0
